data_7217482
loop_
_publ_author_name
'Shi, Wen-Bo'
'Cui, Ai-Li'
'Kou, Hui-Zhong'

_publ_section_title
;
 Assembly of dinuclear copper(ii) secondary building units into polymeric
 complexes: crystal structures and magnetic properties
;
_journal_issue 34
_journal_name_full CrystEngComm
_journal_page_first 8027
_journal_paper_doi 10.1039/C4CE01082E
_journal_volume 16
_journal_year 2014
_chemical_formula_sum 'C18 H26 Cl4 Cu2 N4 O2'
_chemical_formula_weight 599.31
_chemical_name_systematic
; 
 ? 
;
_space_group_IT_number 15
_symmetry_cell_setting monoclinic
_symmetry_space_group_name_Hall '-C 2yc'
_symmetry_space_group_name_H-M 'C 1 2/c 1'
_atom_sites_solution_hydrogens geom
_atom_sites_solution_primary direct
_atom_sites_solution_secondary difmap
_audit_creation_method SHELXL-97
_cell_angle_alpha 90.00
_cell_angle_beta 93.77(3)
_cell_angle_gamma 90.00
_cell_formula_units_Z 4
_cell_length_a 13.478(4)
_cell_length_b 11.259(4)
_cell_length_c 15.046(3)
_cell_measurement_reflns_used 3698
_cell_measurement_temperature 293(2)
_cell_measurement_theta_max 27.68
_cell_measurement_theta_min 3.03
_cell_volume 2278.3(12)
_computing_cell_refinement 'crystalstructure 3.6.0 (Rigaku/MSC, 2004)'
_computing_data_collection 'crystalstructure 3.6.0 (Rigaku/MSC, 2004)'
_computing_data_reduction 'Crystalstructure 2004'
_computing_molecular_graphics 'XP (Sheldrick, 1998)'
_computing_publication_material 'XP (Sheldrick, 1998)'
_computing_structure_refinement 'SHELXL-97 (Sheldrick, 1997)'
_computing_structure_solution 'SHELXS-97 (Sheldrick, 1997)'
_diffrn_ambient_temperature 293(2)
_diffrn_detector_area_resol_mean 0.77
_diffrn_measured_fraction_theta_full 0.997
_diffrn_measured_fraction_theta_max 0.997
_diffrn_measurement_device_type 'Rigaku R-AXIS RAPID IP'
_diffrn_measurement_method '\w scans'
_diffrn_radiation_monochromator graphite
_diffrn_radiation_source 'fine-focus sealed tube'
_diffrn_radiation_type MoK\a
_diffrn_radiation_wavelength 0.71073
_diffrn_reflns_av_R_equivalents 0.1311
_diffrn_reflns_av_sigmaI/netI 0.0965
_diffrn_reflns_limit_h_max 17
_diffrn_reflns_limit_h_min -16
_diffrn_reflns_limit_k_max 14
_diffrn_reflns_limit_k_min -14
_diffrn_reflns_limit_l_max 19
_diffrn_reflns_limit_l_min -19
_diffrn_reflns_number 10999
_diffrn_reflns_theta_full 27.54
_diffrn_reflns_theta_max 27.54
_diffrn_reflns_theta_min 3.03
_exptl_absorpt_coefficient_mu 2.359
_exptl_absorpt_correction_T_max 0.0966
_exptl_absorpt_correction_T_min 0.0362
_exptl_absorpt_correction_type empirical
_exptl_absorpt_process_details 'ABSCOR; Higashi, 1995'
_exptl_crystal_colour green
_exptl_crystal_density_diffrn 1.747
_exptl_crystal_density_method 'not measured'
_exptl_crystal_description platelet
_exptl_crystal_F_000 1216
_exptl_crystal_size_max 0.20
_exptl_crystal_size_mid 0.19
_exptl_crystal_size_min 0.12
_refine_diff_density_max 1.819
_refine_diff_density_min -1.001
_refine_diff_density_rms 0.180
_refine_ls_extinction_method none
_refine_ls_goodness_of_fit_ref 1.039
_refine_ls_hydrogen_treatment constr
_refine_ls_matrix_type full
_refine_ls_number_parameters 138
_refine_ls_number_reflns 2629
_refine_ls_number_restraints 0
_refine_ls_restrained_S_all 1.039
_refine_ls_R_factor_all 0.0586
_refine_ls_R_factor_gt 0.0544
_refine_ls_shift/su_max 0.000
_refine_ls_shift/su_mean 0.000
_refine_ls_structure_factor_coef Fsqd
_refine_ls_weighting_details 'calc w=1/[\s^2^(Fo^2^)+(0.0892P)^2^+0.2208P] where P=(Fo^2^+2Fc^2^)/3'
_refine_ls_weighting_scheme calc
_refine_ls_wR_factor_gt 0.1409
_refine_ls_wR_factor_ref 0.1464
_reflns_number_gt 2320
_reflns_number_total 2629
_reflns_threshold_expression >2sigma(I)
_cod_duplicate_entry 7216755
_cod_data_source_file c4ce01082e2.cif
_cod_data_source_block 1
_cod_depositor_comments
;
The following automatic conversions were performed:

'_exptl_absorpt_correction_type' value 'Empirical' changed to
'empirical' according to
/usr/data/users/saulius/crontab/automatic-downloads/current/RSC/lib/dictionaries/cif_core.dic
dictionary named 'cif_core.dic' version 2.4.2 from 2011-04-26.

Automatic conversion script
Id: cif_fix_values 2281 2013-09-26 08:29:07Z andrius 
;
_cod_original_cell_volume 2278.3(11)
_cod_original_sg_symbol_H-M C2/c
_cod_database_code 7217482

loop_
_symmetry_equiv_pos_as_xyz
'x, y, z'
'-x, y, -z+1/2'
'x+1/2, y+1/2, z'
'-x+1/2, y+1/2, -z+1/2'
'-x, -y, -z'
'x, -y, z-1/2'
'-x+1/2, -y+1/2, -z'
'x+1/2, -y+1/2, z-1/2'

loop_
_atom_site_label
_atom_site_type_symbol
_atom_site_fract_x
_atom_site_fract_y
_atom_site_fract_z
_atom_site_U_iso_or_equiv
_atom_site_adp_type
_atom_site_occupancy
_atom_site_symmetry_multiplicity
_atom_site_calc_flag
_atom_site_refinement_flags
Cl2 Cl 0.58054(5) -0.04716(7) 0.33554(4) 0.0375(2) Uani 1 1 d .
Cu1 Cu 0.5000 -0.18230(4) 0.2500 0.0275(2) Uani 1 2 d S
Cu2 Cu 0.5000 0.0000 0.5000 0.0286(2) Uani 1 2 d S
Cl1 Cl 0.52002(6) -0.31796(7) 0.14193(5) 0.0367(2) Uani 1 1 d .
O1 O 0.47696(14) 0.17278(18) 0.47466(12) 0.0294(4) Uani 1 1 d .
N1 N 0.36155(16) -0.0353(2) 0.46416(14) 0.0278(5) Uani 1 1 d .
N3 N 0.30124(15) 0.0404(2) 0.41547(14) 0.0265(5) Uani 1 1 d .
C1 C 0.4345(2) 0.3287(3) 0.3696(2) 0.0366(7) Uani 1 1 d .
H1A H 0.4889 0.3001 0.3362 0.044 Uiso 1 1 calc R
H1B H 0.4606 0.3896 0.4102 0.044 Uiso 1 1 calc R
C2 C 0.3061(2) 0.2894(4) 0.2462(2) 0.0431(8) Uani 1 1 d .
H2A H 0.3544 0.2564 0.2080 0.052 Uiso 1 1 calc R
H2B H 0.2531 0.3252 0.2085 0.052 Uiso 1 1 calc R
C4 C 0.2030(2) -0.0772(3) 0.48499(19) 0.0373(7) Uani 1 1 d .
H4A H 0.1468 -0.1132 0.5055 0.045 Uiso 1 1 calc R
C5 C 0.34463(18) 0.1340(3) 0.36273(16) 0.0259(5) Uani 1 1 d .
H5A H 0.3945 0.0983 0.3264 0.031 Uiso 1 1 calc R
C7 C 0.2637(2) 0.1908(3) 0.30068(19) 0.0348(7) Uani 1 1 d .
H7A H 0.2340 0.1308 0.2610 0.042 Uiso 1 1 calc R
H7B H 0.2120 0.2227 0.3357 0.042 Uiso 1 1 calc R
C8 C 0.39489(18) 0.2273(3) 0.42261(16) 0.0260(5) Uani 1 1 d .
H8A H 0.3469 0.2583 0.4629 0.031 Uiso 1 1 calc R
C10 C 0.2063(2) 0.0158(3) 0.4274(2) 0.0339(6) Uani 1 1 d .
H10A H 0.1515 0.0555 0.4009 0.041 Uiso 1 1 calc R
C14 C 0.3550(3) 0.3829(3) 0.3052(2) 0.0455(8) Uani 1 1 d .
H14A H 0.3053 0.4220 0.3387 0.055 Uiso 1 1 calc R
H14B H 0.3851 0.4423 0.2688 0.055 Uiso 1 1 calc R
C15 C 0.3011(2) -0.1066(3) 0.50629(18) 0.0337(6) Uani 1 1 d .
H15A H 0.3221 -0.1676 0.5447 0.040 Uiso 1 1 calc R

loop_
_atom_site_aniso_label
_atom_site_aniso_U_11
_atom_site_aniso_U_22
_atom_site_aniso_U_33
_atom_site_aniso_U_23
_atom_site_aniso_U_13
_atom_site_aniso_U_12
Cl2 0.0505(4) 0.0308(5) 0.0308(4) -0.0048(3) -0.0004(3) -0.0098(3)
Cu1 0.0389(3) 0.0209(4) 0.0224(3) 0.000 -0.00105(18) 0.000
Cu2 0.0335(3) 0.0167(3) 0.0343(3) 0.00538(16) -0.00832(19) -0.00212(16)
Cl1 0.0561(5) 0.0259(5) 0.0277(4) -0.0034(2) 0.0005(3) 0.0065(3)
O1 0.0406(10) 0.0186(11) 0.0277(10) 0.0020(7) -0.0074(7) -0.0005(8)
N1 0.0355(11) 0.0165(13) 0.0304(12) 0.0051(8) -0.0048(8) -0.0006(9)
N3 0.0324(11) 0.0194(13) 0.0270(11) 0.0015(8) -0.0030(8) -0.0009(9)
C1 0.0415(15) 0.0269(19) 0.0403(16) 0.0106(12) -0.0062(11) -0.0062(12)
C2 0.0484(17) 0.043(2) 0.0369(16) 0.0160(14) -0.0070(12) -0.0015(14)
C4 0.0372(14) 0.032(2) 0.0434(16) -0.0008(12) 0.0059(11) -0.0099(12)
C5 0.0324(12) 0.0204(16) 0.0247(12) 0.0030(9) 0.0014(8) 0.0000(10)
C7 0.0377(15) 0.0317(19) 0.0336(15) 0.0070(11) -0.0075(11) -0.0020(11)
C8 0.0322(12) 0.0206(16) 0.0251(12) 0.0017(10) 0.0012(9) 0.0018(10)
C10 0.0350(14) 0.0259(17) 0.0407(16) -0.0018(11) 0.0014(10) 0.0002(11)
C14 0.0531(17) 0.032(2) 0.0503(19) 0.0193(14) -0.0068(13) -0.0012(14)
C15 0.0453(15) 0.0228(17) 0.0326(14) 0.0037(11) -0.0014(10) -0.0062(12)

loop_
_atom_type_symbol
_atom_type_description
_atom_type_scat_dispersion_real
_atom_type_scat_dispersion_imag
_atom_type_scat_source
C C 0.0033 0.0016 'International Tables Vol C Tables 4.2.6.8 and 6.1.1.4'
H H 0.0000 0.0000 'International Tables Vol C Tables 4.2.6.8 and 6.1.1.4'
Cl Cl 0.1484 0.1585 'International Tables Vol C Tables 4.2.6.8 and 6.1.1.4'
Cu Cu 0.3201 1.2651 'International Tables Vol C Tables 4.2.6.8 and 6.1.1.4'
N N 0.0061 0.0033 'International Tables Vol C Tables 4.2.6.8 and 6.1.1.4'
O O 0.0106 0.0060 'International Tables Vol C Tables 4.2.6.8 and 6.1.1.4'

loop_
_geom_angle_atom_site_label_1
_geom_angle_atom_site_label_2
_geom_angle_atom_site_label_3
_geom_angle
_geom_angle_site_symmetry_1
_geom_angle_site_symmetry_3
Cu1 Cl2 Cu2 115.77(3) . .
Cl2 Cu1 Cl2 93.88(5) . 2_655
Cl2 Cu1 Cl1 143.16(3) . .
Cl2 Cu1 Cl1 97.04(3) 2_655 .
Cl2 Cu1 Cl1 97.04(3) . 2_655
Cl2 Cu1 Cl1 143.16(3) 2_655 2_655
Cl1 Cu1 Cl1 94.96(5) . 2_655
N1 Cu2 N1 180.00(12) . 5_656
N1 Cu2 O1 90.66(9) . .
N1 Cu2 O1 89.34(9) 5_656 .
N1 Cu2 O1 89.34(9) . 5_656
N1 Cu2 O1 90.66(9) 5_656 5_656
O1 Cu2 O1 180.0 . 5_656
N1 Cu2 Cl2 97.81(7) . .
N1 Cu2 Cl2 82.19(7) 5_656 .
O1 Cu2 Cl2 94.58(6) . .
O1 Cu2 Cl2 85.42(6) 5_656 .
C8 O1 Cu2 128.14(16) . .
C15 N1 N3 105.7(2) . .
C15 N1 Cu2 126.50(18) . .
N3 N1 Cu2 123.36(19) . .
C10 N3 N1 110.1(2) . .
C10 N3 C5 130.0(2) . .
N1 N3 C5 119.8(2) . .
C8 C1 C14 112.3(3) . .
C8 C1 H1A 109.1 . .
C14 C1 H1A 109.1 . .
C8 C1 H1B 109.1 . .
C14 C1 H1B 109.1 . .
H1A C1 H1B 107.9 . .
C14 C2 C7 111.2(3) . .
C14 C2 H2A 109.4 . .
C7 C2 H2A 109.4 . .
C14 C2 H2B 109.4 . .
C7 C2 H2B 109.4 . .
H2A C2 H2B 108.0 . .
C10 C4 C15 105.1(3) . .
C10 C4 H4A 127.4 . .
C15 C4 H4A 127.4 . .
N3 C5 C8 110.8(2) . .
N3 C5 C7 109.7(2) . .
C8 C5 C7 110.3(2) . .
N3 C5 H5A 108.6 . .
C8 C5 H5A 108.6 . .
C7 C5 H5A 108.6 . .
C2 C7 C5 111.0(2) . .
C2 C7 H7A 109.4 . .
C5 C7 H7A 109.4 . .
C2 C7 H7B 109.4 . .
C5 C7 H7B 109.4 . .
H7A C7 H7B 108.0 . .
O1 C8 C1 108.8(2) . .
O1 C8 C5 108.9(2) . .
C1 C8 C5 111.7(2) . .
O1 C8 H8A 109.2 . .
C1 C8 H8A 109.2 . .
C5 C8 H8A 109.2 . .
N3 C10 C4 108.5(3) . .
N3 C10 H10A 125.8 . .
C4 C10 H10A 125.8 . .
C2 C14 C1 111.0(3) . .
C2 C14 H14A 109.4 . .
C1 C14 H14A 109.4 . .
C2 C14 H14B 109.4 . .
C1 C14 H14B 109.4 . .
H14A C14 H14B 108.0 . .
N1 C15 C4 110.6(3) . .
N1 C15 H15A 124.7 . .
C4 C15 H15A 124.7 . .

loop_
_geom_bond_atom_site_label_1
_geom_bond_atom_site_label_2
_geom_bond_distance
_geom_bond_site_symmetry_2
Cl2 Cu1 2.2286(9) .
Cl2 Cu2 2.8172(10) .
Cu1 Cl2 2.2286(9) 2_655
Cu1 Cl1 2.2600(9) .
Cu1 Cl1 2.2600(9) 2_655
Cu2 N1 1.949(2) .
Cu2 N1 1.949(2) 5_656
Cu2 O1 2.003(2) .
Cu2 O1 2.003(2) 5_656
O1 C8 1.449(3) .
N1 C15 1.334(4) .
N1 N3 1.358(3) .
N3 C10 1.333(4) .
N3 C5 1.464(3) .
C1 C8 1.511(4) .
C1 C14 1.524(4) .
C1 H1A 0.9700 .
C1 H1B 0.9700 .
C2 C14 1.502(5) .
C2 C7 1.514(5) .
C2 H2A 0.9700 .
C2 H2B 0.9700 .
C4 C10 1.362(5) .
C4 C15 1.380(4) .
C4 H4A 0.9300 .
C5 C8 1.515(4) .
C5 C7 1.529(4) .
C5 H5A 0.9800 .
C7 H7A 0.9700 .
C7 H7B 0.9700 .
C8 H8A 0.9800 .
C10 H10A 0.9300 .
C14 H14A 0.9700 .
C14 H14B 0.9700 .
C15 H15A 0.9300 .

loop_
_geom_torsion_atom_site_label_1
_geom_torsion_atom_site_label_2
_geom_torsion_atom_site_label_3
_geom_torsion_atom_site_label_4
_geom_torsion
_geom_torsion_site_symmetry_1
_geom_torsion_site_symmetry_4
Cu2 Cl2 Cu1 Cl2 99.48(4) . 2_655
Cu2 Cl2 Cu1 Cl1 -153.34(4) . .
Cu2 Cl2 Cu1 Cl1 -45.27(4) . 2_655
Cu1 Cl2 Cu2 N1 -29.17(8) . .
Cu1 Cl2 Cu2 N1 150.83(8) . 5_656
Cu1 Cl2 Cu2 O1 -120.46(7) . .
Cu1 Cl2 Cu2 O1 59.54(7) . 5_656
N1 Cu2 O1 C8 -16.7(2) . .
N1 Cu2 O1 C8 163.3(2) 5_656 .
O1 Cu2 O1 C8 -137(100) 5_656 .
Cl2 Cu2 O1 C8 81.22(19) . .
N1 Cu2 N1 C15 -20(100) 5_656 .
O1 Cu2 N1 C15 -135.9(3) . .
O1 Cu2 N1 C15 44.1(3) 5_656 .
Cl2 Cu2 N1 C15 129.4(2) . .
N1 Cu2 N1 N3 133(100) 5_656 .
O1 Cu2 N1 N3 17.2(2) . .
O1 Cu2 N1 N3 -162.8(2) 5_656 .
Cl2 Cu2 N1 N3 -77.5(2) . .
C15 N1 N3 C10 -0.1(3) . .
Cu2 N1 N3 C10 -157.8(2) . .
C15 N1 N3 C5 178.1(2) . .
Cu2 N1 N3 C5 20.3(3) . .
C10 N3 C5 C8 108.8(3) . .
N1 N3 C5 C8 -68.9(3) . .
C10 N3 C5 C7 -13.2(4) . .
N1 N3 C5 C7 169.0(2) . .
C14 C2 C7 C5 -57.8(4) . .
N3 C5 C7 C2 179.1(3) . .
C8 C5 C7 C2 56.7(3) . .
Cu2 O1 C8 C1 -141.2(2) . .
Cu2 O1 C8 C5 -19.2(3) . .
C14 C1 C8 O1 173.9(3) . .
C14 C1 C8 C5 53.7(4) . .
N3 C5 C8 O1 63.5(3) . .
C7 C5 C8 O1 -174.8(2) . .
N3 C5 C8 C1 -176.4(2) . .
C7 C5 C8 C1 -54.7(3) . .
N1 N3 C10 C4 0.1(3) . .
C5 N3 C10 C4 -177.7(3) . .
C15 C4 C10 N3 -0.1(3) . .
C7 C2 C14 C1 55.6(4) . .
C8 C1 C14 C2 -53.7(4) . .
N3 N1 C15 C4 0.0(3) . .
Cu2 N1 C15 C4 156.8(2) . .
C10 C4 C15 N1 0.1(4) . .
